data_1564841
loop_
_publ_author_name
'Cao, Yihan'
'Shih, Wei-Chun'
'Bhuvanesh, Nattamai'
'Zhou, Jia'
'Ozerov, Oleg V.'

_publ_section_title
;
 Cooperative C-H Activation of Pyridine by PBP Complexes of Rh and Ir Can
 Lead to Bridging 2-Pyridyls with Different Connectivity to the B-M Unit
;
_journal_name_full 'Chemical Science'
_journal_paper_doi 10.1039/D1SC01850G
_journal_year 2021
_chemical_formula_moiety 'C30 H41 B N O P2 Rh'
_chemical_formula_sum 'C30 H41 B N O P2 Rh'
_chemical_formula_weight 607.30
_chemical_properties_physical Air-sensitive,Moisture-sensitive
_space_group_crystal_system monoclinic
_space_group_IT_number 14
_space_group_name_Hall '-P 2yn'
_space_group_name_H-M_alt 'P 1 21/n 1'
_atom_sites_solution_hydrogens mixed
_atom_sites_solution_primary dual
_audit_creation_date 2018-05-10
_audit_creation_method
;
Olex2 1.2-beta
(compiled 2018.04.26 svn.r3504 for OlexSys, GUI svn.r5492)
;
_audit_update_record
;
2020-07-06 deposited with the CCDC.	2021-10-04 downloaded from the CCDC.
;
_cell_angle_alpha 90
_cell_angle_beta 98.0510(10)
_cell_angle_gamma 90
_cell_formula_units_Z 4
_cell_length_a 12.2321(4)
_cell_length_b 14.4054(4)
_cell_length_c 16.5537(5)
_cell_measurement_reflns_used 9585
_cell_measurement_temperature 110.0
_cell_measurement_theta_max 27.517
_cell_measurement_theta_min 2.227
_cell_volume 2888.15(15)
_computing_cell_refinement 'SAINT V8.38A (2016)'
_computing_data_reduction 'SAINT V8.38A (2016)'
_computing_molecular_graphics 'Olex2 (Dolomanov et al., 2009)'
_computing_publication_material 'Olex2 (Dolomanov et al., 2009)'
_computing_structure_refinement 'ShelXL (Sheldrick, 2015)'
_computing_structure_solution 'ShelXT (Sheldrick, 2015)'
_diffrn_ambient_temperature 110.0
_diffrn_measured_fraction_theta_full 1.000
_diffrn_measured_fraction_theta_max 1.000
_diffrn_measurement_device_type 'Bruker APEX-II CCD'
_diffrn_measurement_method '\f and \w scans'
_diffrn_radiation_type MoK\a
_diffrn_radiation_wavelength 0.71073
_diffrn_reflns_av_R_equivalents 0.0300
_diffrn_reflns_av_unetI/netI 0.0123
_diffrn_reflns_Laue_measured_fraction_full 1.000
_diffrn_reflns_Laue_measured_fraction_max 1.000
_diffrn_reflns_limit_h_max 15
_diffrn_reflns_limit_h_min -15
_diffrn_reflns_limit_k_max 18
_diffrn_reflns_limit_k_min -18
_diffrn_reflns_limit_l_max 21
_diffrn_reflns_limit_l_min -21
_diffrn_reflns_number 90263
_diffrn_reflns_point_group_measured_fraction_full 1.000
_diffrn_reflns_point_group_measured_fraction_max 1.000
_diffrn_reflns_theta_full 25.242
_diffrn_reflns_theta_max 27.534
_diffrn_reflns_theta_min 1.882
_diffrn_standards_number 0
_exptl_absorpt_coefficient_mu 0.726
_exptl_absorpt_correction_T_max 0.4305
_exptl_absorpt_correction_T_min 0.3501
_exptl_absorpt_correction_type multi-scan
_exptl_absorpt_process_details
'SADABS-2016/2 (Bruker,2016/2) was used for absorption correction. wR2(int) was 0.0874 before and 0.0428 after correction. The Ratio of minimum to maximum transmission is 0.8132. The \l/2 correction factor is Not present.'
_exptl_crystal_colour colourless
_exptl_crystal_colour_primary colourless
_exptl_crystal_density_diffrn 1.397
_exptl_crystal_description block
_exptl_crystal_F_000 1264
_exptl_crystal_recrystallization_method 'Re-crystallisation from solvent: Toluene, pentane'
_exptl_crystal_size_max 0.774
_exptl_crystal_size_mid 0.706
_exptl_crystal_size_min 0.429
_refine_diff_density_max 0.382
_refine_diff_density_min -0.383
_refine_diff_density_rms 0.067
_refine_ls_extinction_method none
_refine_ls_goodness_of_fit_ref 1.092
_refine_ls_hydrogen_treatment mixed
_refine_ls_matrix_type full
_refine_ls_number_parameters 337
_refine_ls_number_reflns 6653
_refine_ls_number_restraints 0
_refine_ls_restrained_S_all 1.092
_refine_ls_R_factor_all 0.0202
_refine_ls_R_factor_gt 0.0185
_refine_ls_shift/su_max 0.001
_refine_ls_shift/su_mean 0.000
_refine_ls_structure_factor_coef Fsqd
_refine_ls_weighting_details 'w=1/[\s^2^(Fo^2^)+(0.0173P)^2^+2.0682P] where P=(Fo^2^+2Fc^2^)/3'
_refine_ls_weighting_scheme calc
_refine_ls_wR_factor_gt 0.0451
_refine_ls_wR_factor_ref 0.0466
_reflns_Friedel_coverage 0.000
_reflns_number_gt 6307
_reflns_number_total 6653
_reflns_threshold_expression 'I > 2\s(I)'
_cod_data_source_file d1sc01850g3.cif
_cod_data_source_block yhc220
_cod_database_code 1564841
_shelx_shelxl_version_number 2018/3
_shelx_space_group_comment
;
The symmetry employed for this shelxl refinement is uniquely defined
by the following loop, which should always be used as a source of
symmetry information in preference to the above space-group names.
They are only intended as comments.
;
_shelx_estimated_absorpt_t_max 0.746
_shelx_estimated_absorpt_t_min 0.604
_olex2_refinement_description
;
1. Fixed Uiso
 At 1.2 times of:
  All C(H) groups
 At 1.5 times of:
  All C(H,H,H) groups
2.a Ternary CH refined with riding coordinates:
 C18(H18), C21(H21), C24(H24), C27(H27)
2.b Aromatic/amide H refined with riding coordinates:
 C2(H2), C3(H3), C4(H4), C5(H5), C8(H8), C9(H9), C10(H10), C11(H11), C13(H13),
 C14(H14), C15(H15), C16(H16)
2.c Idealised Me refined as rotating group:
 C19(H19A,H19B,H19C), C20(H20A,H20B,H20C), C22(H22A,H22B,H22C), C23(H23A,H23B,
 H23C), C25(H25A,H25B,H25C), C26(H26A,H26B,H26C), C28(H28A,H28B,H28C), C29(H29A,
 H29B,H29C)
;
_olex2_submission_special_instructions 'No special instructions were received'

loop_
_space_group_symop_operation_xyz
'x, y, z'
'-x+1/2, y+1/2, -z+1/2'
'-x, -y, -z'
'x-1/2, -y-1/2, z-1/2'

loop_
_atom_site_label
_atom_site_type_symbol
_atom_site_fract_x
_atom_site_fract_y
_atom_site_fract_z
_atom_site_U_iso_or_equiv
_atom_site_adp_type
_atom_site_occupancy
_atom_site_site_symmetry_order
_atom_site_calc_flag
_atom_site_refinement_flags_posn
_atom_site_refinement_flags_adp
_atom_site_refinement_flags_occupancy
_atom_site_disorder_assembly
_atom_site_disorder_group
Rh1 Rh 0.47917(2) 0.22185(2) 0.22398(2) 0.01122(3) Uani 1 1 d . . . . .
H H 0.5279(18) 0.2748(14) 0.1580(13) 0.040(6) Uiso 1 1 d . . . . .
P1 P 0.63692(3) 0.13727(2) 0.21986(2) 0.01257(6) Uani 1 1 d . . . . .
P2 P 0.39090(3) 0.36124(2) 0.22672(2) 0.01250(6) Uani 1 1 d . . . . .
O1 O 0.31734(10) 0.11352(9) 0.09725(7) 0.0334(3) Uani 1 1 d . . . . .
N1 N 0.45003(9) 0.17335(8) 0.34242(7) 0.0142(2) Uani 1 1 d . . . . .
C1 C 0.75052(10) 0.19215(9) 0.28452(8) 0.0153(2) Uani 1 1 d . . . . .
C2 C 0.85972(11) 0.16205(10) 0.28667(9) 0.0204(3) Uani 1 1 d . . . . .
H2 H 0.876545 0.113832 0.251242 0.025 Uiso 1 1 calc R . . . .
C3 C 0.94332(11) 0.20248(10) 0.34042(9) 0.0221(3) Uani 1 1 d . . . . .
H3 H 1.017667 0.182693 0.341950 0.026 Uiso 1 1 calc R . . . .
C4 C 0.91663(11) 0.27224(10) 0.39187(9) 0.0219(3) Uani 1 1 d . . . . .
H4 H 0.973089 0.299946 0.429425 0.026 Uiso 1 1 calc R . . . .
C5 C 0.80827(11) 0.30208(10) 0.38911(9) 0.0192(3) Uani 1 1 d . . . . .
H5 H 0.792579 0.350317 0.424902 0.023 Uiso 1 1 calc R . . . .
C6 C 0.72069(10) 0.26350(9) 0.33520(8) 0.0135(2) Uani 1 1 d . . . . .
C7 C 0.52912(10) 0.22235(8) 0.38996(8) 0.0125(2) Uani 1 1 d . . . . .
C8 C 0.54216(11) 0.21098(10) 0.47458(8) 0.0181(3) Uani 1 1 d . . . . .
H8 H 0.597310 0.245148 0.508244 0.022 Uiso 1 1 calc R . . . .
C9 C 0.47474(13) 0.14991(11) 0.50950(9) 0.0240(3) Uani 1 1 d . . . . .
H9 H 0.483408 0.141786 0.566996 0.029 Uiso 1 1 calc R . . . .
C10 C 0.39419(12) 0.10063(10) 0.45924(9) 0.0236(3) Uani 1 1 d . . . . .
H10 H 0.346963 0.058462 0.481789 0.028 Uiso 1 1 calc R . . . .
C11 C 0.38424(11) 0.11423(10) 0.37594(9) 0.0189(3) Uani 1 1 d . . . . .
H11 H 0.329326 0.080849 0.341358 0.023 Uiso 1 1 calc R . . . .
C12 C 0.55713(10) 0.39631(9) 0.35038(7) 0.0124(2) Uani 1 1 d . . . . .
C13 C 0.60667(11) 0.45028(9) 0.41674(8) 0.0164(2) Uani 1 1 d . . . . .
H13 H 0.666984 0.424932 0.452296 0.020 Uiso 1 1 calc R . . . .
C14 C 0.57037(11) 0.53921(9) 0.43193(8) 0.0174(3) Uani 1 1 d . . . . .
H14 H 0.606300 0.573413 0.477076 0.021 Uiso 1 1 calc R . . . .
C15 C 0.48214(12) 0.57838(9) 0.38172(9) 0.0193(3) Uani 1 1 d . . . . .
H15 H 0.459035 0.639964 0.390986 0.023 Uiso 1 1 calc R . . . .
C16 C 0.42822(11) 0.52645(9) 0.31789(8) 0.0185(3) Uani 1 1 d . . . . .
H16 H 0.366176 0.551676 0.284064 0.022 Uiso 1 1 calc R . . . .
C17 C 0.46496(10) 0.43673(9) 0.30305(8) 0.0142(2) Uani 1 1 d . . . . .
C18 C 0.68886(12) 0.12896(10) 0.12037(8) 0.0190(3) Uani 1 1 d . . . . .
H18 H 0.761076 0.095451 0.130516 0.023 Uiso 1 1 calc R . . . .
C19 C 0.71260(15) 0.22441(11) 0.08633(10) 0.0304(4) Uani 1 1 d . . . . .
H19A H 0.642763 0.256476 0.068356 0.046 Uiso 1 1 calc GR . . . .
H19B H 0.753500 0.216854 0.039907 0.046 Uiso 1 1 calc GR . . . .
H19C H 0.756736 0.261061 0.128902 0.046 Uiso 1 1 calc GR . . . .
C20 C 0.61398(13) 0.07216(11) 0.05713(9) 0.0250(3) Uani 1 1 d . . . . .
H20A H 0.609395 0.008257 0.076675 0.037 Uiso 1 1 calc GR . . . .
H20B H 0.644510 0.072082 0.005469 0.037 Uiso 1 1 calc GR . . . .
H20C H 0.540014 0.099734 0.048706 0.037 Uiso 1 1 calc GR . . . .
C21 C 0.64342(11) 0.01379(9) 0.25440(8) 0.0169(2) Uani 1 1 d . . . . .
H21 H 0.700381 -0.018618 0.226873 0.020 Uiso 1 1 calc R . . . .
C22 C 0.53289(12) -0.03552(10) 0.22976(10) 0.0243(3) Uani 1 1 d . . . . .
H22A H 0.476992 -0.008477 0.259734 0.036 Uiso 1 1 calc GR . . . .
H22B H 0.541119 -0.101745 0.242766 0.036 Uiso 1 1 calc GR . . . .
H22C H 0.509803 -0.027910 0.171022 0.036 Uiso 1 1 calc GR . . . .
C23 C 0.67691(13) 0.00446(10) 0.34672(9) 0.0232(3) Uani 1 1 d . . . . .
H23A H 0.622541 0.036221 0.375140 0.035 Uiso 1 1 calc GR . . . .
H23B H 0.749750 0.032583 0.362351 0.035 Uiso 1 1 calc GR . . . .
H23C H 0.679853 -0.061384 0.361752 0.035 Uiso 1 1 calc GR . . . .
C24 C 0.24713(11) 0.36273(9) 0.25252(8) 0.0165(2) Uani 1 1 d . . . . .
H24 H 0.211645 0.422449 0.232270 0.020 Uiso 1 1 calc R . . . .
C25 C 0.24523(12) 0.35726(11) 0.34480(9) 0.0228(3) Uani 1 1 d . . . . .
H25A H 0.287327 0.302870 0.366943 0.034 Uiso 1 1 calc GR . . . .
H25B H 0.168723 0.351828 0.355561 0.034 Uiso 1 1 calc GR . . . .
H25C H 0.278436 0.413570 0.370889 0.034 Uiso 1 1 calc GR . . . .
C26 C 0.17887(12) 0.28272(11) 0.21052(10) 0.0234(3) Uani 1 1 d . . . . .
H26A H 0.183550 0.283822 0.151910 0.035 Uiso 1 1 calc GR . . . .
H26B H 0.101627 0.289594 0.219115 0.035 Uiso 1 1 calc GR . . . .
H26C H 0.207754 0.223539 0.233664 0.035 Uiso 1 1 calc GR . . . .
C27 C 0.38225(11) 0.43412(9) 0.13374(8) 0.0178(3) Uani 1 1 d . . . . .
H27 H 0.348238 0.494521 0.146556 0.021 Uiso 1 1 calc R . . . .
C28 C 0.30969(14) 0.39321(12) 0.05956(9) 0.0276(3) Uani 1 1 d . . . . .
H28A H 0.334784 0.330200 0.049474 0.041 Uiso 1 1 calc GR . . . .
H28B H 0.314953 0.432054 0.011654 0.041 Uiso 1 1 calc GR . . . .
H28C H 0.232819 0.391163 0.070002 0.041 Uiso 1 1 calc GR . . . .
C29 C 0.49745(13) 0.45581(11) 0.11300(9) 0.0247(3) Uani 1 1 d . . . . .
H29A H 0.546349 0.472449 0.162957 0.037 Uiso 1 1 calc GR . . . .
H29B H 0.493008 0.507819 0.074518 0.037 Uiso 1 1 calc GR . . . .
H29C H 0.526860 0.401078 0.088240 0.037 Uiso 1 1 calc GR . . . .
C30 C 0.37509(11) 0.15206(10) 0.14479(8) 0.0194(3) Uani 1 1 d . . . . .
B1 B 0.59113(11) 0.28987(10) 0.33258(8) 0.0121(2) Uani 1 1 d . . . . .

loop_
_atom_site_aniso_label
_atom_site_aniso_U_11
_atom_site_aniso_U_22
_atom_site_aniso_U_33
_atom_site_aniso_U_23
_atom_site_aniso_U_13
_atom_site_aniso_U_12
Rh1 0.01153(5) 0.01163(5) 0.01051(5) -0.00155(3) 0.00160(3) 0.00067(3)
P1 0.01329(14) 0.01185(14) 0.01302(14) -0.00110(11) 0.00348(11) 0.00093(11)
P2 0.01315(14) 0.01256(14) 0.01167(14) -0.00096(11) 0.00135(11) 0.00147(11)
O1 0.0295(6) 0.0375(7) 0.0311(6) -0.0131(5) -0.0033(5) -0.0055(5)
N1 0.0142(5) 0.0135(5) 0.0153(5) -0.0006(4) 0.0034(4) 0.0004(4)
C1 0.0133(6) 0.0148(6) 0.0180(6) 0.0006(5) 0.0029(5) -0.0005(5)
C2 0.0156(6) 0.0201(7) 0.0262(7) -0.0028(5) 0.0051(5) 0.0022(5)
C3 0.0126(6) 0.0226(7) 0.0310(8) 0.0029(6) 0.0034(5) 0.0009(5)
C4 0.0146(6) 0.0235(7) 0.0264(7) 0.0003(6) -0.0016(5) -0.0039(5)
C5 0.0167(6) 0.0198(6) 0.0209(6) -0.0032(5) 0.0016(5) -0.0013(5)
C6 0.0134(6) 0.0124(6) 0.0150(6) 0.0027(4) 0.0031(4) -0.0008(4)
C7 0.0119(5) 0.0117(5) 0.0142(6) -0.0008(4) 0.0030(4) 0.0016(4)
C8 0.0196(6) 0.0197(6) 0.0147(6) -0.0007(5) 0.0011(5) -0.0015(5)
C9 0.0299(7) 0.0274(7) 0.0155(6) 0.0040(5) 0.0060(5) -0.0025(6)
C10 0.0254(7) 0.0226(7) 0.0245(7) 0.0044(6) 0.0094(6) -0.0056(6)
C11 0.0178(6) 0.0170(6) 0.0223(7) -0.0012(5) 0.0047(5) -0.0037(5)
C12 0.0128(5) 0.0130(6) 0.0123(5) 0.0004(4) 0.0047(4) -0.0022(4)
C13 0.0158(6) 0.0178(6) 0.0157(6) -0.0021(5) 0.0028(5) -0.0016(5)
C14 0.0197(6) 0.0173(6) 0.0164(6) -0.0058(5) 0.0067(5) -0.0055(5)
C15 0.0247(7) 0.0131(6) 0.0215(7) -0.0041(5) 0.0082(5) -0.0007(5)
C16 0.0210(6) 0.0161(6) 0.0182(6) -0.0008(5) 0.0021(5) 0.0040(5)
C17 0.0164(6) 0.0137(6) 0.0128(5) -0.0015(4) 0.0029(4) -0.0004(5)
C18 0.0219(6) 0.0202(7) 0.0168(6) -0.0001(5) 0.0093(5) 0.0038(5)
C19 0.0425(9) 0.0254(8) 0.0280(8) 0.0027(6) 0.0212(7) -0.0005(7)
C20 0.0320(8) 0.0286(8) 0.0148(6) -0.0030(5) 0.0051(6) 0.0050(6)
C21 0.0198(6) 0.0121(6) 0.0194(6) -0.0002(5) 0.0052(5) 0.0020(5)
C22 0.0255(7) 0.0164(6) 0.0313(8) -0.0027(6) 0.0049(6) -0.0046(5)
C23 0.0279(7) 0.0212(7) 0.0210(7) 0.0047(5) 0.0053(6) 0.0038(6)
C24 0.0134(6) 0.0183(6) 0.0181(6) -0.0014(5) 0.0030(5) 0.0031(5)
C25 0.0209(7) 0.0293(8) 0.0197(7) -0.0011(6) 0.0084(5) 0.0016(6)
C26 0.0168(6) 0.0265(7) 0.0275(7) -0.0056(6) 0.0045(5) -0.0031(5)
C27 0.0229(6) 0.0163(6) 0.0142(6) 0.0012(5) 0.0021(5) 0.0030(5)
C28 0.0336(8) 0.0308(8) 0.0161(7) 0.0029(6) -0.0046(6) -0.0004(6)
C29 0.0292(7) 0.0239(7) 0.0223(7) 0.0043(6) 0.0084(6) -0.0031(6)
C30 0.0199(6) 0.0198(6) 0.0188(6) -0.0017(5) 0.0037(5) 0.0039(5)
B1 0.0125(6) 0.0119(6) 0.0119(6) -0.0014(5) 0.0017(5) -0.0004(5)

loop_
_atom_type_symbol
_atom_type_description
_atom_type_scat_dispersion_real
_atom_type_scat_dispersion_imag
_atom_type_scat_source
C C 0.0033 0.0016 'International Tables Vol C Tables 4.2.6.8 and 6.1.1.4'
H H 0.0000 0.0000 'International Tables Vol C Tables 4.2.6.8 and 6.1.1.4'
B B 0.0013 0.0007 'International Tables Vol C Tables 4.2.6.8 and 6.1.1.4'
N N 0.0061 0.0033 'International Tables Vol C Tables 4.2.6.8 and 6.1.1.4'
O O 0.0106 0.0060 'International Tables Vol C Tables 4.2.6.8 and 6.1.1.4'
P P 0.1023 0.0942 'International Tables Vol C Tables 4.2.6.8 and 6.1.1.4'
Rh Rh -1.1178 0.9187 'International Tables Vol C Tables 4.2.6.8 and 6.1.1.4'

loop_
_geom_angle_atom_site_label_1
_geom_angle_atom_site_label_2
_geom_angle_atom_site_label_3
_geom_angle
_geom_angle_site_symmetry_1
_geom_angle_site_symmetry_3
_geom_angle_publ_flag
P1 Rh1 H 80.1(8) . . ?
P1 Rh1 B1 80.75(4) . . ?
P2 Rh1 H 78.9(8) . . ?
P2 Rh1 P1 150.554(12) . . ?
P2 Rh1 B1 80.94(4) . . ?
N1 Rh1 H 161.1(8) . . ?
N1 Rh1 P1 95.84(3) . . ?
N1 Rh1 P2 97.35(3) . . ?
N1 Rh1 B1 65.62(5) . . ?
C30 Rh1 H 93.4(8) . . ?
C30 Rh1 P1 100.21(4) . . ?
C30 Rh1 P2 101.46(4) . . ?
C30 Rh1 N1 105.41(5) . . ?
C30 Rh1 B1 171.01(5) . . ?
B1 Rh1 H 95.5(8) . . ?
C1 P1 Rh1 109.25(4) . . ?
C1 P1 C18 102.91(6) . . ?
C1 P1 C21 103.80(6) . . ?
C18 P1 Rh1 117.16(5) . . ?
C18 P1 C21 101.88(6) . . ?
C21 P1 Rh1 119.84(4) . . ?
C17 P2 Rh1 110.50(4) . . ?
C17 P2 C24 103.22(6) . . ?
C17 P2 C27 101.77(6) . . ?
C24 P2 Rh1 118.55(4) . . ?
C27 P2 Rh1 116.98(4) . . ?
C27 P2 C24 103.73(6) . . ?
C7 N1 Rh1 99.41(8) . . ?
C11 N1 Rh1 139.92(9) . . ?
C11 N1 C7 120.65(11) . . ?
C2 C1 P1 121.98(10) . . ?
C2 C1 C6 122.51(12) . . ?
C6 C1 P1 115.43(9) . . ?
C1 C2 H2 120.0 . . ?
C3 C2 C1 120.10(13) . . ?
C3 C2 H2 120.0 . . ?
C2 C3 H3 120.6 . . ?
C4 C3 C2 118.89(13) . . ?
C4 C3 H3 120.6 . . ?
C3 C4 H4 119.6 . . ?
C3 C4 C5 120.70(13) . . ?
C5 C4 H4 119.6 . . ?
C4 C5 H5 118.8 . . ?
C4 C5 C6 122.44(13) . . ?
C6 C5 H5 118.8 . . ?
C1 C6 C5 115.36(12) . . ?
C1 C6 B1 119.24(11) . . ?
C5 C6 B1 125.24(12) . . ?
N1 C7 C8 119.51(12) . . ?
N1 C7 B1 109.06(10) . . ?
C8 C7 B1 131.39(11) . . ?
C7 C8 H8 120.0 . . ?
C9 C8 C7 120.09(13) . . ?
C9 C8 H8 120.0 . . ?
C8 C9 H9 120.4 . . ?
C8 C9 C10 119.15(13) . . ?
C10 C9 H9 120.4 . . ?
C9 C10 H10 120.6 . . ?
C11 C10 C9 118.72(13) . . ?
C11 C10 H10 120.6 . . ?
N1 C11 C10 121.88(13) . . ?
N1 C11 H11 119.1 . . ?
C10 C11 H11 119.1 . . ?
C13 C12 B1 124.58(11) . . ?
C17 C12 C13 115.40(11) . . ?
C17 C12 B1 119.67(11) . . ?
C12 C13 H13 118.8 . . ?
C14 C13 C12 122.36(12) . . ?
C14 C13 H13 118.8 . . ?
C13 C14 H14 119.7 . . ?
C15 C14 C13 120.53(12) . . ?
C15 C14 H14 119.7 . . ?
C14 C15 H15 120.5 . . ?
C16 C15 C14 119.03(12) . . ?
C16 C15 H15 120.5 . . ?
C15 C16 H16 119.9 . . ?
C15 C16 C17 120.14(13) . . ?
C17 C16 H16 119.9 . . ?
C12 C17 P2 115.08(9) . . ?
C16 C17 P2 122.33(10) . . ?
C16 C17 C12 122.43(12) . . ?
P1 C18 H18 106.7 . . ?
C19 C18 P1 112.12(10) . . ?
C19 C18 H18 106.7 . . ?
C20 C18 P1 113.37(10) . . ?
C20 C18 H18 106.7 . . ?
C20 C18 C19 110.82(13) . . ?
C18 C19 H19A 109.5 . . ?
C18 C19 H19B 109.5 . . ?
C18 C19 H19C 109.5 . . ?
H19A C19 H19B 109.5 . . ?
H19A C19 H19C 109.5 . . ?
H19B C19 H19C 109.5 . . ?
C18 C20 H20A 109.5 . . ?
C18 C20 H20B 109.5 . . ?
C18 C20 H20C 109.5 . . ?
H20A C20 H20B 109.5 . . ?
H20A C20 H20C 109.5 . . ?
H20B C20 H20C 109.5 . . ?
P1 C21 H21 107.9 . . ?
C22 C21 P1 111.25(10) . . ?
C22 C21 H21 107.9 . . ?
C22 C21 C23 109.14(12) . . ?
C23 C21 P1 112.53(9) . . ?
C23 C21 H21 107.9 . . ?
C21 C22 H22A 109.5 . . ?
C21 C22 H22B 109.5 . . ?
C21 C22 H22C 109.5 . . ?
H22A C22 H22B 109.5 . . ?
H22A C22 H22C 109.5 . . ?
H22B C22 H22C 109.5 . . ?
C21 C23 H23A 109.5 . . ?
C21 C23 H23B 109.5 . . ?
C21 C23 H23C 109.5 . . ?
H23A C23 H23B 109.5 . . ?
H23A C23 H23C 109.5 . . ?
H23B C23 H23C 109.5 . . ?
P2 C24 H24 108.2 . . ?
C25 C24 P2 111.93(9) . . ?
C25 C24 H24 108.2 . . ?
C26 C24 P2 111.01(9) . . ?
C26 C24 H24 108.2 . . ?
C26 C24 C25 109.28(12) . . ?
C24 C25 H25A 109.5 . . ?
C24 C25 H25B 109.5 . . ?
C24 C25 H25C 109.5 . . ?
H25A C25 H25B 109.5 . . ?
H25A C25 H25C 109.5 . . ?
H25B C25 H25C 109.5 . . ?
C24 C26 H26A 109.5 . . ?
C24 C26 H26B 109.5 . . ?
C24 C26 H26C 109.5 . . ?
H26A C26 H26B 109.5 . . ?
H26A C26 H26C 109.5 . . ?
H26B C26 H26C 109.5 . . ?
P2 C27 H27 107.1 . . ?
C28 C27 P2 114.07(10) . . ?
C28 C27 H27 107.1 . . ?
C29 C27 P2 110.80(9) . . ?
C29 C27 H27 107.1 . . ?
C29 C27 C28 110.37(12) . . ?
C27 C28 H28A 109.5 . . ?
C27 C28 H28B 109.5 . . ?
C27 C28 H28C 109.5 . . ?
H28A C28 H28B 109.5 . . ?
H28A C28 H28C 109.5 . . ?
H28B C28 H28C 109.5 . . ?
C27 C29 H29A 109.5 . . ?
C27 C29 H29B 109.5 . . ?
C27 C29 H29C 109.5 . . ?
H29A C29 H29B 109.5 . . ?
H29A C29 H29C 109.5 . . ?
H29B C29 H29C 109.5 . . ?
O1 C30 Rh1 177.46(14) . . ?
C6 B1 Rh1 112.95(8) . . ?
C6 B1 C12 119.27(10) . . ?
C7 B1 Rh1 85.80(7) . . ?
C7 B1 C6 112.27(10) . . ?
C7 B1 C12 107.88(10) . . ?
C12 B1 Rh1 113.61(8) . . ?

loop_
_geom_bond_atom_site_label_1
_geom_bond_atom_site_label_2
_geom_bond_distance
_geom_bond_site_symmetry_2
_geom_bond_publ_flag
Rh1 H 1.52(2) . ?
Rh1 P1 2.2912(3) . ?
Rh1 P2 2.2833(3) . ?
Rh1 N1 2.1575(11) . ?
Rh1 C30 1.9704(14) . ?
Rh1 B1 2.3191(14) . ?
P1 C1 1.8125(13) . ?
P1 C18 1.8502(14) . ?
P1 C21 1.8667(13) . ?
P2 C17 1.8109(13) . ?
P2 C24 1.8670(13) . ?
P2 C27 1.8539(14) . ?
O1 C30 1.1273(18) . ?
N1 C7 1.3567(16) . ?
N1 C11 1.3438(17) . ?
C1 C2 1.4000(18) . ?
C1 C6 1.4067(18) . ?
C2 H2 0.9500 . ?
C2 C3 1.386(2) . ?
C3 H3 0.9500 . ?
C3 C4 1.385(2) . ?
C4 H4 0.9500 . ?
C4 C5 1.3881(19) . ?
C5 H5 0.9500 . ?
C5 C6 1.4090(18) . ?
C6 B1 1.6243(18) . ?
C7 C8 1.3971(18) . ?
C7 B1 1.6204(18) . ?
C8 H8 0.9500 . ?
C8 C9 1.3863(19) . ?
C9 H9 0.9500 . ?
C9 C10 1.392(2) . ?
C10 H10 0.9500 . ?
C10 C11 1.381(2) . ?
C11 H11 0.9500 . ?
C12 C13 1.4113(17) . ?
C12 C17 1.4059(17) . ?
C12 B1 1.6263(18) . ?
C13 H13 0.9500 . ?
C13 C14 1.3903(18) . ?
C14 H14 0.9500 . ?
C14 C15 1.387(2) . ?
C15 H15 0.9500 . ?
C15 C16 1.3842(19) . ?
C16 H16 0.9500 . ?
C16 C17 1.4012(18) . ?
C18 H18 1.0000 . ?
C18 C19 1.529(2) . ?
C18 C20 1.528(2) . ?
C19 H19A 0.9800 . ?
C19 H19B 0.9800 . ?
C19 H19C 0.9800 . ?
C20 H20A 0.9800 . ?
C20 H20B 0.9800 . ?
C20 H20C 0.9800 . ?
C21 H21 1.0000 . ?
C21 C22 1.5311(19) . ?
C21 C23 1.5317(19) . ?
C22 H22A 0.9800 . ?
C22 H22B 0.9800 . ?
C22 H22C 0.9800 . ?
C23 H23A 0.9800 . ?
C23 H23B 0.9800 . ?
C23 H23C 0.9800 . ?
C24 H24 1.0000 . ?
C24 C25 1.5331(19) . ?
C24 C26 1.5319(19) . ?
C25 H25A 0.9800 . ?
C25 H25B 0.9800 . ?
C25 H25C 0.9800 . ?
C26 H26A 0.9800 . ?
C26 H26B 0.9800 . ?
C26 H26C 0.9800 . ?
C27 H27 1.0000 . ?
C27 C28 1.5290(19) . ?
C27 C29 1.529(2) . ?
C28 H28A 0.9800 . ?
C28 H28B 0.9800 . ?
C28 H28C 0.9800 . ?
C29 H29A 0.9800 . ?
C29 H29B 0.9800 . ?
C29 H29C 0.9800 . ?

loop_
_geom_torsion_atom_site_label_1
_geom_torsion_atom_site_label_2
_geom_torsion_atom_site_label_3
_geom_torsion_atom_site_label_4
_geom_torsion
_geom_torsion_site_symmetry_1
_geom_torsion_site_symmetry_2
_geom_torsion_site_symmetry_3
_geom_torsion_site_symmetry_4
_geom_torsion_publ_flag
Rh1 P1 C1 C2 -172.44(10) . . . . ?
Rh1 P1 C1 C6 10.73(11) . . . . ?
Rh1 P1 C18 C19 58.15(12) . . . . ?
Rh1 P1 C18 C20 -68.26(11) . . . . ?
Rh1 P1 C21 C22 37.48(11) . . . . ?
Rh1 P1 C21 C23 -85.35(10) . . . . ?
Rh1 P2 C17 C12 -4.13(11) . . . . ?
Rh1 P2 C17 C16 -179.55(10) . . . . ?
Rh1 P2 C24 C25 80.77(10) . . . . ?
Rh1 P2 C24 C26 -41.63(11) . . . . ?
Rh1 P2 C27 C28 67.08(11) . . . . ?
Rh1 P2 C27 C29 -58.20(11) . . . . ?
Rh1 N1 C7 C8 -178.86(10) . . . . ?
Rh1 N1 C7 B1 3.18(10) . . . . ?
Rh1 N1 C11 C10 178.20(11) . . . . ?
P1 C1 C2 C3 -176.30(11) . . . . ?
P1 C1 C6 C5 176.15(10) . . . . ?
P1 C1 C6 B1 0.46(15) . . . . ?
N1 C7 C8 C9 0.1(2) . . . . ?
N1 C7 B1 Rh1 -2.93(9) . . . . ?
N1 C7 B1 C6 -116.03(11) . . . . ?
N1 C7 B1 C12 110.55(11) . . . . ?
C1 P1 C18 C19 -61.69(12) . . . . ?
C1 P1 C18 C20 171.89(10) . . . . ?
C1 P1 C21 C22 159.64(10) . . . . ?
C1 P1 C21 C23 36.81(11) . . . . ?
C1 C2 C3 C4 0.4(2) . . . . ?
C1 C6 B1 Rh1 -11.58(15) . . . . ?
C1 C6 B1 C7 83.44(14) . . . . ?
C1 C6 B1 C12 -148.97(12) . . . . ?
C2 C1 C6 C5 -0.67(19) . . . . ?
C2 C1 C6 B1 -176.36(12) . . . . ?
C2 C3 C4 C5 -0.8(2) . . . . ?
C3 C4 C5 C6 0.4(2) . . . . ?
C4 C5 C6 C1 0.3(2) . . . . ?
C4 C5 C6 B1 175.71(13) . . . . ?
C5 C6 B1 Rh1 173.19(11) . . . . ?
C5 C6 B1 C7 -91.79(15) . . . . ?
C5 C6 B1 C12 35.80(18) . . . . ?
C6 C1 C2 C3 0.3(2) . . . . ?
C7 N1 C11 C10 -0.2(2) . . . . ?
C7 C8 C9 C10 -0.2(2) . . . . ?
C8 C7 B1 Rh1 179.43(13) . . . . ?
C8 C7 B1 C6 66.33(17) . . . . ?
C8 C7 B1 C12 -67.09(17) . . . . ?
C8 C9 C10 C11 0.1(2) . . . . ?
C9 C10 C11 N1 0.1(2) . . . . ?
C11 N1 C7 C8 0.08(18) . . . . ?
C11 N1 C7 B1 -177.88(11) . . . . ?
C12 C13 C14 C15 0.4(2) . . . . ?
C13 C12 C17 P2 -172.09(9) . . . . ?
C13 C12 C17 C16 3.32(18) . . . . ?
C13 C12 B1 Rh1 174.85(10) . . . . ?
C13 C12 B1 C6 -48.02(17) . . . . ?
C13 C12 B1 C7 81.58(14) . . . . ?
C13 C14 C15 C16 2.2(2) . . . . ?
C14 C15 C16 C17 -2.0(2) . . . . ?
C15 C16 C17 P2 174.21(11) . . . . ?
C15 C16 C17 C12 -0.9(2) . . . . ?
C17 P2 C24 C25 -41.74(11) . . . . ?
C17 P2 C24 C26 -164.14(10) . . . . ?
C17 P2 C27 C28 -172.42(11) . . . . ?
C17 P2 C27 C29 62.30(11) . . . . ?
C17 C12 C13 C14 -3.09(18) . . . . ?
C17 C12 B1 Rh1 1.98(14) . . . . ?
C17 C12 B1 C6 139.11(12) . . . . ?
C17 C12 B1 C7 -91.29(13) . . . . ?
C18 P1 C1 C2 -47.27(13) . . . . ?
C18 P1 C1 C6 135.90(10) . . . . ?
C18 P1 C21 C22 -93.70(11) . . . . ?
C18 P1 C21 C23 143.48(10) . . . . ?
C21 P1 C1 C2 58.62(13) . . . . ?
C21 P1 C1 C6 -118.21(10) . . . . ?
C21 P1 C18 C19 -169.05(11) . . . . ?
C21 P1 C18 C20 64.53(11) . . . . ?
C24 P2 C17 C12 123.60(10) . . . . ?
C24 P2 C17 C16 -51.82(12) . . . . ?
C24 P2 C27 C28 -65.48(12) . . . . ?
C24 P2 C27 C29 169.25(10) . . . . ?
C27 P2 C17 C12 -129.06(10) . . . . ?
C27 P2 C17 C16 55.52(12) . . . . ?
C27 P2 C24 C25 -147.59(10) . . . . ?
C27 P2 C24 C26 90.01(11) . . . . ?
B1 C7 C8 C9 177.53(13) . . . . ?
B1 C12 C13 C14 -176.24(12) . . . . ?
B1 C12 C17 P2 1.41(15) . . . . ?
B1 C12 C17 C16 176.82(12) . . . . ?
